data_4123589
loop_
_publ_author_name
'Sigala, Paul A.'
'Ruben, Eliza A.'
'Liu, Corey W.'
'Piccoli, Paula M. B.'
'Hohenstein, Edward G.'
'Mart\'inez, Todd J'
'Schultz, Arthur J.'
'Herschlag, Daniel'

_publ_section_title
;
 Determination of Hydrogen Bond Structure in Water versus Aprotic
 Environments To Test the Relationship Between Length and Stability.
;
_journal_issue 17
_journal_name_full 'Journal of the American Chemical Society'
_journal_page_first 5730
_journal_page_last 5740
_journal_paper_doi 10.1021/ja512980h
_journal_volume 137
_journal_year 2015
_chemical_formula_moiety 'C12 H12 N2 O5'
_chemical_formula_sum 'C12 H12 N2 O5'
_chemical_formula_weight 264.24
_chemical_name_systematic
; 
 4-nitrophenol 4-methoxypyridine-N-oxide
;
_space_group_IT_number 2
_symmetry_cell_setting triclinic
_symmetry_space_group_name_Hall '-P 1'
_symmetry_space_group_name_H-M 'P -1'
_atom_sites_solution_hydrogens geom
_atom_sites_solution_primary direct
_atom_sites_solution_secondary difmap
_audit_creation_method SHELXL-97
_audit_update_record
;
2013-11-06 # Formatted by publCIF
;
_cell_angle_alpha 87.7810(10)
_cell_angle_beta 80.5520(10)
_cell_angle_gamma 70.1870(10)
_cell_formula_units_Z 2
_cell_length_a 6.6545(4)
_cell_length_b 6.7300(4)
_cell_length_c 14.5060(9)
_cell_measurement_reflns_used 3591
_cell_measurement_temperature 273(2)
_cell_measurement_theta_max 33.07
_cell_measurement_theta_min 2.85
_cell_volume 602.80(6)
_computing_cell_refinement 'Bruker SMART'
_computing_data_collection 'Bruker SMART'
_computing_data_reduction 'Bruker SAINT'
_computing_structure_refinement 'SHELXL-97 (Sheldrick, 1997)'
_computing_structure_solution 'SHELXS-97 (Sheldrick, 1990)'
_diffrn_ambient_temperature 173(2)
_diffrn_measured_fraction_theta_full 0.939
_diffrn_measured_fraction_theta_max 0.939
_diffrn_measurement_device_type 'CCD area detector'
_diffrn_measurement_method 'phi and omega scans'
_diffrn_radiation_monochromator graphite
_diffrn_radiation_source 'fine-focus sealed tube'
_diffrn_radiation_type MoK\a
_diffrn_radiation_wavelength 0.71073
_diffrn_reflns_av_R_equivalents 0.0188
_diffrn_reflns_av_sigmaI/netI 0.0240
_diffrn_reflns_limit_h_max 10
_diffrn_reflns_limit_h_min -10
_diffrn_reflns_limit_k_max 10
_diffrn_reflns_limit_k_min -10
_diffrn_reflns_limit_l_max 22
_diffrn_reflns_limit_l_min -22
_diffrn_reflns_number 10936
_diffrn_reflns_theta_full 33.55
_diffrn_reflns_theta_max 33.55
_diffrn_reflns_theta_min 2.85
_exptl_absorpt_coefficient_mu 0.115
_exptl_absorpt_correction_T_max 1
_exptl_absorpt_correction_T_min 0.765348
_exptl_absorpt_correction_type multi-scan
_exptl_absorpt_process_details 'SADABS (Sheldrick, 2004)'
_exptl_crystal_colour yellow
_exptl_crystal_density_diffrn 1.456
_exptl_crystal_density_method 'not measured'
_exptl_crystal_description block
_exptl_crystal_F_000 276
_exptl_crystal_size_max 0.25
_exptl_crystal_size_mid 0.15
_exptl_crystal_size_min 0.10
_refine_diff_density_max 0.482
_refine_diff_density_min -0.206
_refine_diff_density_rms 0.057
_refine_ls_extinction_coef 0.000(6)
_refine_ls_extinction_expression Fc^*^=kFc[1+0.001xFc^2^\l^3^/sin(2\q)]^-1/4^
_refine_ls_extinction_method SHELXL
_refine_ls_goodness_of_fit_ref 1.027
_refine_ls_hydrogen_treatment mixed
_refine_ls_matrix_type full
_refine_ls_number_parameters 221
_refine_ls_number_reflns 4453
_refine_ls_number_restraints 0
_refine_ls_restrained_S_all 1.027
_refine_ls_R_factor_all 0.0699
_refine_ls_R_factor_gt 0.0510
_refine_ls_shift/su_max 4.482
_refine_ls_shift/su_mean 0.020
_refine_ls_structure_factor_coef Fsqd
_refine_ls_weighting_details 'calc w=1/[\s^2^(Fo^2^)+(0.0868P)^2^+0.0606P] where P=(Fo^2^+2Fc^2^)/3'
_refine_ls_weighting_scheme calc
_refine_ls_wR_factor_gt 0.1333
_refine_ls_wR_factor_ref 0.1459
_reflns_number_gt 3303
_reflns_number_total 4453
_reflns_threshold_expression >2sigma(I)
_cod_data_source_file 978286.cif
_cod_data_source_block pbar
_cod_depositor_comments
;
The following automatic conversions were performed:

'_symmetry_cell_setting' value 'Triclinic' changed to 'triclinic'
according to
/usr/data/users/saulius/crontab/automatic-downloads/rss-feeds/ACS/lib/dictionaries/cif_core.dic
dictionary named 'cif_core.dic' version 2.4.2 from 2011-04-26.

Automatic conversion script
Id: cif_fix_values 3271 2015-04-21 07:52:19Z andrius 

 Adding full bibliography for 4123587--4123590.cif.
;
_cod_original_sg_symbol_H-M P-1
_cod_database_code 4123589

loop_
_symmetry_equiv_pos_as_xyz
'x, y, z'
'-x, -y, -z'

loop_
_atom_site_label
_atom_site_type_symbol
_atom_site_fract_x
_atom_site_fract_y
_atom_site_fract_z
_atom_site_U_iso_or_equiv
_atom_site_adp_type
_atom_site_occupancy
_atom_site_symmetry_multiplicity
_atom_site_calc_flag
N1 N 0.66554(18) 0.3191(2) 0.10121(8) 0.0515(4) Uani 1 1 d
N2 N 0.88518(14) 0.72780(13) 0.61208(6) 0.02376(18) Uani 1 1 d
C1 C 0.94814(16) 0.75341(15) 0.52054(7) 0.02395(19) Uani 1 1 d
H1 H 1.089(2) 0.758(2) 0.5078(11) 0.033(4) Uiso 1 1 d
O1 O 0.5840(2) 0.2062(3) 0.15193(8) 0.0712(4) Uani 1 1 d
O2 O 0.6828(2) 0.4813(3) 0.12884(9) 0.0736(4) Uani 1 1 d
O3 O 0.98604(15) 0.07696(15) -0.26958(5) 0.0344(2) Uani 1 1 d
H13 H 0.995(3) -0.060(4) -0.2849(15) 0.070(6) Uiso 1 1 d
O4 O 1.01953(13) 0.71363(13) 0.67363(6) 0.03308(19) Uani 1 1 d
O5 O 0.46997(12) 0.75028(13) 0.42853(6) 0.02908(18) Uani 1 1 d
C2 C 0.81663(16) 0.76072(15) 0.45569(7) 0.02327(19) Uani 1 1 d
H2 H 0.868(2) 0.768(2) 0.3930(11) 0.034(4) Uiso 1 1 d
C3 C 0.61278(15) 0.74354(14) 0.48536(7) 0.02220(19) Uani 1 1 d
C4 C 0.54956(16) 0.71962(16) 0.58070(7) 0.0257(2) Uani 1 1 d
H4 H 0.411(2) 0.709(2) 0.6016(10) 0.032(3) Uiso 1 1 d
C5 C 0.68794(17) 0.71052(17) 0.64217(7) 0.0265(2) Uani 1 1 d
H5 H 0.654(2) 0.692(2) 0.7091(10) 0.032(4) Uiso 1 1 d
C6 C 0.5453(2) 0.7399(2) 0.32891(8) 0.0327(2) Uani 1 1 d
H6C H 0.671(2) 0.609(2) 0.3113(10) 0.027(3) Uiso 1 1 d
H6B H 0.583(3) 0.864(3) 0.3087(11) 0.039(4) Uiso 1 1 d
H6A H 0.428(3) 0.727(3) 0.3023(12) 0.047(4) Uiso 1 1 d
C7 C 0.74488(17) 0.2553(2) 0.00382(7) 0.0346(3) Uani 1 1 d
C8 C 0.82541(19) 0.3864(2) -0.05581(9) 0.0353(3) Uani 1 1 d
H8 H 0.829(3) 0.514(3) -0.0340(11) 0.041(4) Uiso 1 1 d
C9 C 0.90573(19) 0.32422(19) -0.14790(8) 0.0319(2) Uani 1 1 d
H9 H 0.965(3) 0.417(3) -0.1897(13) 0.047(4) Uiso 1 1 d
C10 C 0.90560(17) 0.13033(17) -0.17979(7) 0.0260(2) Uani 1 1 d
C11 C 0.82269(18) 0.00045(19) -0.11851(8) 0.0293(2) Uani 1 1 d
H11 H 0.825(3) -0.137(3) -0.1431(12) 0.044(4) Uiso 1 1 d
C12 C 0.74283(18) 0.0630(2) -0.02635(8) 0.0337(3) Uani 1 1 d
H12 H 0.691(3) -0.024(3) 0.0196(12) 0.052(5) Uiso 1 1 d

loop_
_atom_site_aniso_label
_atom_site_aniso_U_11
_atom_site_aniso_U_22
_atom_site_aniso_U_33
_atom_site_aniso_U_23
_atom_site_aniso_U_13
_atom_site_aniso_U_12
N1 0.0295(5) 0.0881(10) 0.0268(5) -0.0155(6) -0.0017(4) -0.0062(6)
N2 0.0249(4) 0.0223(4) 0.0230(4) -0.0033(3) -0.0040(3) -0.0061(3)
C1 0.0224(4) 0.0230(4) 0.0261(4) -0.0014(3) -0.0002(3) -0.0087(3)
O1 0.0602(7) 0.1077(11) 0.0295(5) -0.0034(6) 0.0131(5) -0.0162(7)
O2 0.0590(7) 0.1124(11) 0.0479(6) -0.0440(7) -0.0015(5) -0.0254(7)
O3 0.0473(5) 0.0401(5) 0.0202(3) -0.0008(3) 0.0006(3) -0.0229(4)
O4 0.0328(4) 0.0364(4) 0.0298(4) -0.0040(3) -0.0124(3) -0.0074(3)
O5 0.0258(4) 0.0345(4) 0.0279(4) -0.0047(3) -0.0049(3) -0.0105(3)
C2 0.0248(4) 0.0228(4) 0.0210(4) -0.0003(3) 0.0008(3) -0.0085(3)
C3 0.0226(4) 0.0194(4) 0.0240(4) -0.0024(3) -0.0022(3) -0.0068(3)
C4 0.0238(4) 0.0265(5) 0.0258(4) -0.0015(4) 0.0028(3) -0.0104(4)
C5 0.0284(5) 0.0270(5) 0.0215(4) -0.0017(4) 0.0021(4) -0.0085(4)
C6 0.0347(6) 0.0348(6) 0.0267(5) -0.0027(4) -0.0088(4) -0.0072(5)
C7 0.0224(4) 0.0549(7) 0.0224(5) -0.0079(5) -0.0035(4) -0.0070(5)
C8 0.0310(5) 0.0391(6) 0.0359(6) -0.0097(5) -0.0081(4) -0.0097(5)
C9 0.0342(5) 0.0338(5) 0.0310(5) -0.0006(4) -0.0051(4) -0.0158(4)
C10 0.0256(4) 0.0330(5) 0.0212(4) 0.0008(4) -0.0044(3) -0.0120(4)
C11 0.0289(5) 0.0365(5) 0.0256(5) 0.0024(4) -0.0036(4) -0.0154(4)
C12 0.0262(5) 0.0502(7) 0.0251(5) 0.0045(5) -0.0017(4) -0.0149(5)

loop_
_atom_type_symbol
_atom_type_description
_atom_type_scat_dispersion_real
_atom_type_scat_dispersion_imag
_atom_type_scat_source
C C 0.0033 0.0016 'International Tables Vol C Tables 4.2.6.8 and 6.1.1.4'
H H 0.0000 0.0000 'International Tables Vol C Tables 4.2.6.8 and 6.1.1.4'
N N 0.0061 0.0033 'International Tables Vol C Tables 4.2.6.8 and 6.1.1.4'
O O 0.0106 0.0060 'International Tables Vol C Tables 4.2.6.8 and 6.1.1.4'

loop_
_geom_angle_atom_site_label_1
_geom_angle_atom_site_label_2
_geom_angle_atom_site_label_3
_geom_angle
O2 N1 O1 123.36(13)
O2 N1 C7 118.71(14)
O1 N1 C7 117.93(14)
O4 N2 C1 120.23(8)
O4 N2 C5 119.61(9)
C1 N2 C5 120.14(9)
N2 C1 C2 121.35(9)
C3 O5 C6 117.53(8)
C1 C2 C3 119.34(9)
O5 C3 C2 124.59(9)
O5 C3 C4 117.00(9)
C2 C3 C4 118.41(9)
C5 C4 C3 119.87(9)
N2 C5 C4 120.88(9)
C12 C7 C8 121.96(10)
C12 C7 N1 119.15(12)
C8 C7 N1 118.88(13)
C9 C8 C7 119.12(11)
C8 C9 C10 119.85(11)
O3 C10 C9 117.51(9)
O3 C10 C11 122.34(10)
C9 C10 C11 120.15(10)
C12 C11 C10 119.85(11)
C11 C12 C7 119.08(11)

loop_
_geom_bond_atom_site_label_1
_geom_bond_atom_site_label_2
_geom_bond_distance
N1 O2 1.225(2)
N1 O1 1.232(2)
N1 C7 1.4517(15)
N2 O4 1.3428(11)
N2 C1 1.3480(13)
N2 C5 1.3558(13)
C1 C2 1.3751(14)
O3 C10 1.3375(12)
O5 C3 1.3454(12)
O5 C6 1.4459(14)
C2 C3 1.3962(14)
C3 C4 1.3976(14)
C4 C5 1.3688(15)
C7 C12 1.3868(19)
C7 C8 1.3872(19)
C8 C9 1.3793(17)
C9 C10 1.4016(15)
C10 C11 1.4015(15)
C11 C12 1.3804(16)
